data_4038451
loop_
_publ_author_name
'Omer, Humair M.'
'Liu, Peng'
'Brummond, Kay M.'

_publ_section_title
;
 Metal Free C-C Coupling of an Allenyl Sulfone with Picolyl Amides to
 Access Vinyl Sulfones via Pyridine-Initiated In-Situ Generation of
 Sulfinate Anion.
;
_journal_name_full 'The Journal of organic chemistry'
_journal_paper_doi 10.1021/acs.joc.0c00788
_journal_year 2020
_chemical_formula_moiety 'C17 H18 O4 S2,C17 H18 O4 S2'
_chemical_formula_sum 'C34 H36 O8 S4'
_chemical_formula_weight 700.86
_space_group_crystal_system monoclinic
_space_group_IT_number 14
_space_group_name_Hall '-P 2ybc'
_space_group_name_H-M_alt 'P 1 21/c 1'
_atom_sites_solution_hydrogens geom
_atom_sites_solution_primary 'intrinsic phasing'
_audit_creation_method SHELXL-2017/1
_cell_angle_alpha 90
_cell_angle_beta 107.388(2)
_cell_angle_gamma 90
_cell_formula_units_Z 4
_cell_length_a 15.9187(5)
_cell_length_b 11.3060(4)
_cell_length_c 19.6808(6)
_cell_measurement_reflns_used 9884
_cell_measurement_temperature 293(2)
_cell_measurement_theta_max 68.26
_cell_measurement_theta_min 3.91
_cell_volume 3380.22(19)
_computing_structure_refinement 'SHELXL-2017/1 (Sheldrick, 2017)'
_computing_structure_solution 'SHELXT 2014/5 (Sheldrick, 2014)'
_diffrn_ambient_temperature 293(2)
_diffrn_measured_fraction_theta_full 0.997
_diffrn_measured_fraction_theta_max 0.993
_diffrn_measurement_device_type 'Bruker Apex II CCD'
_diffrn_measurement_method 'omega and phi scans'
_diffrn_radiation_type CuK\a
_diffrn_radiation_wavelength 1.54178
_diffrn_reflns_av_R_equivalents 0.0304
_diffrn_reflns_av_unetI/netI 0.0196
_diffrn_reflns_Laue_measured_fraction_full 0.997
_diffrn_reflns_Laue_measured_fraction_max 0.993
_diffrn_reflns_limit_h_max 18
_diffrn_reflns_limit_h_min -19
_diffrn_reflns_limit_k_max 13
_diffrn_reflns_limit_k_min -13
_diffrn_reflns_limit_l_max 23
_diffrn_reflns_limit_l_min -23
_diffrn_reflns_number 35966
_diffrn_reflns_point_group_measured_fraction_full 0.997
_diffrn_reflns_point_group_measured_fraction_max 0.993
_diffrn_reflns_theta_full 67.679
_diffrn_reflns_theta_max 68.418
_diffrn_reflns_theta_min 2.909
_diffrn_source 'Bruker X8 Prospector Ultra Cu IMuS'
_exptl_absorpt_coefficient_mu 3.000
_exptl_absorpt_correction_T_max 0.71
_exptl_absorpt_correction_T_min 0.69
_exptl_absorpt_correction_type multi-scan
_exptl_absorpt_process_details 'Bruker Sadabs'
_exptl_crystal_colour colorless
_exptl_crystal_density_diffrn 1.369
_exptl_crystal_description 'rectangular prism'
_exptl_crystal_F_000 1344
_exptl_crystal_size_max 0.230
_exptl_crystal_size_mid 0.220
_exptl_crystal_size_min 0.200
_refine_diff_density_max 0.980
_refine_diff_density_min -1.704
_refine_diff_density_rms 0.082
_refine_ls_extinction_method none
_refine_ls_goodness_of_fit_ref 3.588
_refine_ls_hydrogen_treatment constr
_refine_ls_matrix_type full
_refine_ls_number_parameters 444
_refine_ls_number_reflns 6179
_refine_ls_number_restraints 0
_refine_ls_restrained_S_all 3.588
_refine_ls_R_factor_all 0.1031
_refine_ls_R_factor_gt 0.0981
_refine_ls_shift/su_max 0.001
_refine_ls_shift/su_mean 0.000
_refine_ls_structure_factor_coef Fsqd
_refine_ls_weighting_details 'w=1/[\s^2^(Fo^2^)+(0.0680P)^2^] where P=(Fo^2^+2Fc^2^)/3'
_refine_ls_weighting_scheme calc
_refine_ls_wR_factor_gt 0.3149
_refine_ls_wR_factor_ref 0.3192
_reflns_Friedel_coverage 0.000
_reflns_number_gt 5687
_reflns_number_total 6179
_reflns_threshold_expression 'I > 2\s(I)'
_cod_data_source_file jo0c00788_si_003.cif
_cod_data_source_block Humair2071_minor_a
_cod_original_sg_symbol_H-M 'P 21/c'
_cod_database_code 4038451
_shelx_shelxl_version_number 2017/1
_shelx_space_group_comment
;
The symmetry employed for this shelxl refinement is uniquely defined
by the following loop, which should always be used as a source of
symmetry information in preference to the above space-group names.
They are only intended as comments.
;
_shelx_estimated_absorpt_t_min 0.678
_shelx_estimated_absorpt_t_max 0.711

loop_
_space_group_symop_operation_xyz
'x, y, z'
'-x, y+1/2, -z+1/2'
'-x, -y, -z'
'x, -y-1/2, z-1/2'

loop_
_atom_site_label
_atom_site_type_symbol
_atom_site_fract_x
_atom_site_fract_y
_atom_site_fract_z
_atom_site_U_iso_or_equiv
_atom_site_adp_type
_atom_site_occupancy
_atom_site_site_symmetry_order
_atom_site_calc_flag
_atom_site_refinement_flags_posn
_atom_site_refinement_flags_adp
_atom_site_refinement_flags_occupancy
_atom_site_disorder_assembly
_atom_site_disorder_group
S1 S 0.58533(11) 0.21677(12) 0.39396(6) 0.0680(5) Uani 1 1 d . . . A 1
O1 O 0.5134(4) 0.2375(5) 0.4216(3) 0.0968(15) Uani 1 1 d . . . A 1
C1 C 0.5894(4) 0.1918(5) 0.2580(3) 0.0620(12) Uani 1 1 d . . . A 1
H1A H 0.632575 0.135043 0.275993 0.074 Uiso 1 1 calc R U . A 1
S2 S 0.73167(9) 0.53176(11) 0.40441(6) 0.0571(4) Uani 1 1 d . . . A 1
O2 O 0.6280(4) 0.1036(4) 0.4049(2) 0.1011(17) Uani 1 1 d . . . A 1
C2 C 0.5619(4) 0.2180(5) 0.1858(3) 0.0673(14) Uani 1 1 d . . . A 1
H2A H 0.586884 0.177618 0.155437 0.081 Uiso 1 1 calc R U . A 1
S3 S 0.74201(17) 0.48831(19) 0.64068(7) 0.1090(9) Uani 1 1 d . . . B 1
O3 O 0.8180(3) 0.4988(4) 0.4450(2) 0.0803(12) Uani 1 1 d . . . A 1
C3 C 0.4983(4) 0.3028(5) 0.1578(3) 0.0598(12) Uani 1 1 d . . . A 1
S4 S 0.94412(9) 0.73557(16) 0.65030(7) 0.0733(5) Uani 1 1 d . . . B 1
O4 O 0.7028(3) 0.6509(4) 0.4105(2) 0.0847(13) Uani 1 1 d . . . A 1
C4 C 0.4614(4) 0.3616(5) 0.2038(3) 0.0629(13) Uani 1 1 d . . . A 1
H4A H 0.418590 0.418965 0.186040 0.075 Uiso 1 1 calc R U . A 1
O5 O 0.6518(5) 0.5187(5) 0.6145(3) 0.162(4) Uani 1 1 d . . . B 1
C5 C 0.4876(3) 0.3358(5) 0.2761(3) 0.0599(12) Uani 1 1 d . . . A 1
H5A H 0.462209 0.375037 0.306578 0.072 Uiso 1 1 calc R U . A 1
O6 O 0.7688(4) 0.3747(6) 0.6227(3) 0.122(2) Uani 1 1 d . . . B 1
C6 C 0.5517(3) 0.2512(5) 0.3023(2) 0.0556(11) Uani 1 1 d . . . A 1
O7 O 0.9164(4) 0.8476(6) 0.6189(3) 0.116(2) Uani 1 1 d . . . B 1
C7 C 0.4681(5) 0.3322(7) 0.0801(3) 0.0856(19) Uani 1 1 d . . . A 1
H7A H 0.503560 0.290267 0.056245 0.128 Uiso 1 1 calc R U . A 1
H7B H 0.473878 0.415785 0.073983 0.128 Uiso 1 1 calc R U . A 1
H7C H 0.407618 0.309556 0.060218 0.128 Uiso 1 1 calc R U . A 1
O8 O 1.0226(3) 0.6851(4) 0.6421(2) 0.0836(12) Uani 1 1 d . . . B 1
C8 C 0.6750(4) 0.3147(5) 0.4343(3) 0.0687(14) Uani 1 1 d . . . A 1
H8A H 0.697536 0.295982 0.484616 0.082 Uiso 1 1 calc R U . A 1
H8B H 0.721951 0.300253 0.413281 0.082 Uiso 1 1 calc R U . A 1
C9 C 0.6520(4) 0.4415(5) 0.4267(3) 0.0626(13) Uani 1 1 d . . . A 1
C10 C 0.5832(6) 0.4886(8) 0.4410(4) 0.098(2) Uani 1 1 d . . . A 1
H10A H 0.545423 0.441014 0.456970 0.118 Uiso 1 1 calc R U . A 1
H10B H 0.572626 0.569420 0.434968 0.118 Uiso 1 1 calc R U . A 1
C11 C 0.7734(3) 0.4200(4) 0.2958(3) 0.0553(11) Uani 1 1 d . . . A 1
H11A H 0.814405 0.377183 0.330773 0.066 Uiso 1 1 calc R U . A 1
C12 C 0.7660(4) 0.4027(4) 0.2249(3) 0.0616(13) Uani 1 1 d . . . A 1
H12A H 0.802667 0.348508 0.212261 0.074 Uiso 1 1 calc R U . A 1
C13 C 0.7051(4) 0.4644(5) 0.1725(3) 0.0588(12) Uani 1 1 d . . . A 1
C14 C 0.6514(4) 0.5459(5) 0.1923(3) 0.0638(13) Uani 1 1 d . . . A 1
H14A H 0.609873 0.587785 0.157301 0.077 Uiso 1 1 calc R U . A 1
C15 C 0.6585(3) 0.5656(5) 0.2623(3) 0.0568(11) Uani 1 1 d . . . A 1
H15A H 0.622770 0.621453 0.274627 0.068 Uiso 1 1 calc R U . A 1
C16 C 0.7190(3) 0.5023(4) 0.3147(2) 0.0466(10) Uani 1 1 d . . . A 1
C17 C 0.6975(6) 0.4428(7) 0.0951(3) 0.094(2) Uani 1 1 d . . . A 1
H17A H 0.646996 0.483995 0.065535 0.141 Uiso 1 1 calc R U . A 1
H17B H 0.691001 0.359577 0.085261 0.141 Uiso 1 1 calc R U . A 1
H17C H 0.749542 0.471106 0.085337 0.141 Uiso 1 1 calc R U . A 1
C18 C 0.7503(4) 0.6016(5) 0.7630(4) 0.0688(14) Uani 1 1 d . . . B 1
H18A H 0.716577 0.659973 0.734120 0.083 Uiso 1 1 calc R U . B 1
C19 C 0.7728(4) 0.6105(6) 0.8350(4) 0.0752(16) Uani 1 1 d . . . B 1
H19A H 0.754841 0.676525 0.855178 0.090 Uiso 1 1 calc R U . B 1
C20 C 0.8220(4) 0.5236(5) 0.8791(3) 0.0647(13) Uani 1 1 d . . . B 1
C21 C 0.8504(4) 0.4291(5) 0.8487(3) 0.0621(12) Uani 1 1 d . . . B 1
H21A H 0.884485 0.371120 0.877692 0.075 Uiso 1 1 calc R U . B 1
C22 C 0.8296(4) 0.4181(4) 0.7758(3) 0.0570(12) Uani 1 1 d . . . B 1
H22A H 0.849736 0.353606 0.755744 0.068 Uiso 1 1 calc R U . B 1
C23 C 0.7786(3) 0.5037(4) 0.7330(2) 0.0560(12) Uani 1 1 d . . . B 1
C24 C 0.8425(6) 0.5327(9) 0.9594(4) 0.118(3) Uani 1 1 d . . . B 1
H24A H 0.817544 0.604335 0.971172 0.178 Uiso 1 1 calc R U . B 1
H24B H 0.817672 0.466009 0.976713 0.178 Uiso 1 1 calc R U . B 1
H24C H 0.905087 0.533617 0.981001 0.178 Uiso 1 1 calc R U . B 1
C28 C 0.9248(4) 0.8437(4) 0.7690(3) 0.0636(13) Uani 1 1 d . . . B 1
H28A H 0.891837 0.901128 0.738706 0.076 Uiso 1 1 calc R U . B 1
C29 C 0.9436(4) 0.8549(5) 0.8412(4) 0.0695(14) Uani 1 1 d . . . B 1
H29A H 0.924265 0.922256 0.859166 0.083 Uiso 1 1 calc R U . B 1
C30 C 0.9891(4) 0.7727(5) 0.8878(3) 0.0665(14) Uani 1 1 d . . . B 1
C31 C 1.0166(4) 0.6719(5) 0.8587(3) 0.0673(14) Uani 1 1 d . . . B 1
H31A H 1.045982 0.612253 0.889101 0.081 Uiso 1 1 calc R U . B 1
C32 C 1.0014(4) 0.6585(4) 0.7867(3) 0.0589(12) Uani 1 1 d . . . B 1
H32A H 1.021796 0.591819 0.768831 0.071 Uiso 1 1 calc R U . B 1
C33 C 0.9557(3) 0.7447(4) 0.7414(2) 0.0520(11) Uani 1 1 d . . . B 1
C34 C 1.0104(6) 0.7901(8) 0.9661(4) 0.105(3) Uani 1 1 d . . . B 1
H34A H 1.042688 0.722936 0.990355 0.157 Uiso 1 1 calc R U . B 1
H34B H 1.045418 0.860168 0.979812 0.157 Uiso 1 1 calc R U . B 1
H34C H 0.956860 0.798302 0.978638 0.157 Uiso 1 1 calc R U . B 1
C35 C 0.8380(10) 0.6739(13) 0.6150(5) 0.069(3) Uani 0.5 1 d . . P B 1
C36 C 0.8514(12) 0.5459(14) 0.6153(7) 0.076(4) Uani 0.5 1 d . . P B 1
C37 C 0.7603(13) 0.7401(16) 0.5853(11) 0.078(5) Uani 0.5 1 d . . P B 1
C35' C 0.8752(7) 0.6008(12) 0.6138(5) 0.043(2) Uani 0.5 1 d . . P C 2
C36' C 0.7800(5) 0.6190(8) 0.6099(4) 0.0384(16) Uani 0.5 1 d . . P C 2
C37' C 0.7273(10) 0.7063(15) 0.5784(9) 0.058(3) Uani 0.5 1 d . . P C 2

loop_
_atom_site_aniso_label
_atom_site_aniso_U_11
_atom_site_aniso_U_22
_atom_site_aniso_U_33
_atom_site_aniso_U_23
_atom_site_aniso_U_13
_atom_site_aniso_U_12
S1 0.0965(10) 0.0615(8) 0.0474(7) -0.0030(5) 0.0235(6) -0.0313(7)
O1 0.122(4) 0.112(4) 0.076(3) -0.002(3) 0.061(3) -0.034(3)
C1 0.065(3) 0.063(3) 0.059(3) -0.004(2) 0.020(2) 0.001(3)
S2 0.0738(8) 0.0561(7) 0.0426(6) -0.0072(5) 0.0191(5) -0.0192(6)
O2 0.150(5) 0.071(3) 0.072(3) 0.012(2) 0.017(3) -0.001(3)
C2 0.075(3) 0.078(4) 0.056(3) -0.015(3) 0.032(3) -0.002(3)
S3 0.1560(19) 0.1151(14) 0.0396(7) 0.0057(8) 0.0046(9) -0.0890(14)
O3 0.089(3) 0.097(3) 0.0498(19) 0.005(2) 0.012(2) -0.007(2)
C3 0.067(3) 0.065(3) 0.050(3) -0.004(2) 0.020(2) -0.015(3)
S4 0.0669(8) 0.1051(11) 0.0454(7) 0.0183(7) 0.0131(6) -0.0285(8)
O4 0.121(4) 0.067(2) 0.068(2) -0.0234(19) 0.032(2) -0.008(2)
C4 0.064(3) 0.061(3) 0.064(3) -0.004(2) 0.019(2) 0.000(2)
O5 0.190(7) 0.110(4) 0.099(4) 0.019(3) -0.088(5) -0.048(4)
C5 0.065(3) 0.063(3) 0.058(3) -0.013(2) 0.028(2) -0.012(3)
O6 0.149(5) 0.168(6) 0.064(3) -0.046(3) 0.055(3) -0.081(4)
C6 0.061(3) 0.057(3) 0.047(2) -0.006(2) 0.014(2) -0.016(2)
O7 0.098(3) 0.155(5) 0.097(3) 0.084(4) 0.033(3) 0.019(3)
C7 0.110(5) 0.092(4) 0.052(3) 0.004(3) 0.020(3) -0.011(4)
O8 0.100(3) 0.095(3) 0.066(2) -0.006(2) 0.040(2) -0.022(3)
C8 0.091(4) 0.068(3) 0.046(2) 0.003(2) 0.020(3) -0.010(3)
C9 0.071(3) 0.071(3) 0.044(2) -0.002(2) 0.015(2) -0.007(3)
C10 0.105(5) 0.110(6) 0.086(5) -0.021(4) 0.037(4) 0.003(5)
C11 0.066(3) 0.048(2) 0.056(3) 0.005(2) 0.024(2) 0.005(2)
C12 0.080(3) 0.053(3) 0.062(3) -0.005(2) 0.039(3) 0.000(3)
C13 0.074(3) 0.057(3) 0.049(3) -0.003(2) 0.024(2) -0.016(2)
C14 0.070(3) 0.066(3) 0.050(3) 0.008(2) 0.012(2) 0.005(3)
C15 0.055(3) 0.057(3) 0.061(3) 0.002(2) 0.020(2) 0.007(2)
C16 0.055(2) 0.042(2) 0.043(2) -0.0016(17) 0.0154(19) -0.0084(19)
C17 0.132(6) 0.103(5) 0.057(3) -0.005(3) 0.044(4) -0.016(5)
C18 0.057(3) 0.057(3) 0.090(4) 0.019(3) 0.018(3) 0.007(2)
C19 0.077(4) 0.066(3) 0.094(4) -0.012(3) 0.043(3) 0.007(3)
C20 0.069(3) 0.077(3) 0.050(3) -0.011(2) 0.020(2) -0.005(3)
C21 0.068(3) 0.066(3) 0.051(3) 0.013(2) 0.016(2) 0.013(3)
C22 0.075(3) 0.048(2) 0.054(3) -0.002(2) 0.029(2) 0.004(2)
C23 0.067(3) 0.060(3) 0.039(2) 0.0050(19) 0.012(2) -0.019(2)
C24 0.132(7) 0.166(9) 0.061(4) -0.035(5) 0.034(4) -0.030(6)
C28 0.063(3) 0.045(2) 0.080(4) 0.012(2) 0.016(3) 0.004(2)
C29 0.071(3) 0.050(3) 0.093(4) -0.015(3) 0.032(3) -0.002(3)
C30 0.072(3) 0.065(3) 0.061(3) -0.009(2) 0.018(3) -0.016(3)
C31 0.080(4) 0.064(3) 0.051(3) 0.010(2) 0.009(3) 0.009(3)
C32 0.069(3) 0.050(3) 0.057(3) 0.001(2) 0.018(2) 0.011(2)
C33 0.051(2) 0.055(3) 0.051(2) 0.012(2) 0.015(2) -0.006(2)
C34 0.128(7) 0.115(6) 0.068(4) -0.024(4) 0.023(4) -0.011(5)
C35 0.090(9) 0.083(8) 0.033(5) 0.011(5) 0.015(5) -0.018(9)
C36 0.126(13) 0.066(8) 0.053(6) -0.003(6) 0.052(8) -0.011(9)
C37 0.094(14) 0.061(10) 0.059(8) -0.001(7) -0.006(10) 0.007(9)
C35' 0.046(5) 0.046(6) 0.041(5) 0.005(5) 0.016(4) 0.007(5)
C36' 0.042(4) 0.045(4) 0.029(3) 0.004(3) 0.012(3) -0.005(4)
C37' 0.060(8) 0.063(10) 0.044(6) 0.000(6) 0.005(6) -0.003(6)

loop_
_atom_type_symbol
_atom_type_description
_atom_type_scat_dispersion_real
_atom_type_scat_dispersion_imag
_atom_type_scat_source
C C 0.0181 0.0091 'International Tables Vol C Tables 4.2.6.8 and 6.1.1.4'
H H 0.0000 0.0000 'International Tables Vol C Tables 4.2.6.8 and 6.1.1.4'
O O 0.0492 0.0322 'International Tables Vol C Tables 4.2.6.8 and 6.1.1.4'
S S 0.3331 0.5567 'International Tables Vol C Tables 4.2.6.8 and 6.1.1.4'

loop_
_geom_angle_atom_site_label_1
_geom_angle_atom_site_label_2
_geom_angle_atom_site_label_3
_geom_angle
_geom_angle_site_symmetry_1
_geom_angle_site_symmetry_3
_geom_angle_publ_flag
O1 S1 O2 119.2(3) . . ?
O1 S1 C6 108.7(3) . . ?
O2 S1 C6 109.6(3) . . ?
O1 S1 C8 110.7(3) . . ?
O2 S1 C8 101.9(3) . . ?
C6 S1 C8 106.0(2) . . ?
C6 C1 C2 118.9(5) . . ?
C6 C1 H1A 120.6 . . ?
C2 C1 H1A 120.6 . . ?
O3 S2 O4 118.6(3) . . ?
O3 S2 C16 108.6(2) . . ?
O4 S2 C16 108.6(2) . . ?
O3 S2 C9 110.6(3) . . ?
O4 S2 C9 104.3(3) . . ?
C16 S2 C9 105.3(2) . . ?
C3 C2 C1 121.6(5) . . ?
C3 C2 H2A 119.2 . . ?
C1 C2 H2A 119.2 . . ?
O5 S3 O6 118.2(4) . . ?
O5 S3 C23 110.0(4) . . ?
O6 S3 C23 108.4(3) . . ?
O5 S3 C36 132.5(6) . . ?
O6 S3 C36 83.6(5) . . ?
C23 S3 C36 100.3(5) . . ?
C2 C3 C4 118.3(5) . . ?
C2 C3 C7 122.3(5) . . ?
C4 C3 C7 119.4(6) . . ?
O7 S4 O8 118.5(3) . . ?
O7 S4 C33 108.5(3) . . ?
O8 S4 C33 108.2(2) . . ?
O7 S4 C35 92.6(5) . . ?
O8 S4 C35 124.4(6) . . ?
C33 S4 C35 102.8(4) . . ?
C3 C4 C5 120.8(5) . . ?
C3 C4 H4A 119.6 . . ?
C5 C4 H4A 119.6 . . ?
C6 C5 C4 119.4(5) . . ?
C6 C5 H5A 120.3 . . ?
C4 C5 H5A 120.3 . . ?
C1 C6 C5 121.0(5) . . ?
C1 C6 S1 119.0(4) . . ?
C5 C6 S1 119.9(4) . . ?
C3 C7 H7A 109.5 . . ?
C3 C7 H7B 109.5 . . ?
H7A C7 H7B 109.5 . . ?
C3 C7 H7C 109.5 . . ?
H7A C7 H7C 109.5 . . ?
H7B C7 H7C 109.5 . . ?
C9 C8 S1 114.4(4) . . ?
C9 C8 H8A 108.7 . . ?
S1 C8 H8A 108.7 . . ?
C9 C8 H8B 108.7 . . ?
S1 C8 H8B 108.7 . . ?
H8A C8 H8B 107.6 . . ?
C10 C9 C8 124.5(6) . . ?
C10 C9 S2 121.2(6) . . ?
C8 C9 S2 114.0(4) . . ?
C9 C10 H10A 120.0 . . ?
C9 C10 H10B 120.0 . . ?
H10A C10 H10B 120.0 . . ?
C12 C11 C16 119.4(5) . . ?
C12 C11 H11A 120.3 . . ?
C16 C11 H11A 120.3 . . ?
C13 C12 C11 121.0(5) . . ?
C13 C12 H12A 119.5 . . ?
C11 C12 H12A 119.5 . . ?
C12 C13 C14 118.7(4) . . ?
C12 C13 C17 120.0(6) . . ?
C14 C13 C17 121.3(6) . . ?
C15 C14 C13 121.3(5) . . ?
C15 C14 H14A 119.4 . . ?
C13 C14 H14A 119.4 . . ?
C14 C15 C16 119.8(5) . . ?
C14 C15 H15A 120.1 . . ?
C16 C15 H15A 120.1 . . ?
C15 C16 C11 119.8(4) . . ?
C15 C16 S2 120.0(4) . . ?
C11 C16 S2 120.2(4) . . ?
C13 C17 H17A 109.5 . . ?
C13 C17 H17B 109.5 . . ?
H17A C17 H17B 109.5 . . ?
C13 C17 H17C 109.5 . . ?
H17A C17 H17C 109.5 . . ?
H17B C17 H17C 109.5 . . ?
C19 C18 C23 119.0(5) . . ?
C19 C18 H18A 120.5 . . ?
C23 C18 H18A 120.5 . . ?
C18 C19 C20 121.6(5) . . ?
C18 C19 H19A 119.2 . . ?
C20 C19 H19A 119.2 . . ?
C21 C20 C19 118.5(5) . . ?
C21 C20 C24 120.9(6) . . ?
C19 C20 C24 120.6(6) . . ?
C20 C21 C22 121.3(5) . . ?
C20 C21 H21A 119.4 . . ?
C22 C21 H21A 119.4 . . ?
C23 C22 C21 119.1(5) . . ?
C23 C22 H22A 120.4 . . ?
C21 C22 H22A 120.4 . . ?
C22 C23 C18 120.5(4) . . ?
C22 C23 S3 121.3(4) . . ?
C18 C23 S3 118.1(4) . . ?
C20 C24 H24A 109.5 . . ?
C20 C24 H24B 109.5 . . ?
H24A C24 H24B 109.5 . . ?
C20 C24 H24C 109.5 . . ?
H24A C24 H24C 109.5 . . ?
H24B C24 H24C 109.5 . . ?
C29 C28 C33 119.0(5) . . ?
C29 C28 H28A 120.5 . . ?
C33 C28 H28A 120.5 . . ?
C30 C29 C28 123.2(5) . . ?
C30 C29 H29A 118.4 . . ?
C28 C29 H29A 118.4 . . ?
C29 C30 C31 116.7(5) . . ?
C29 C30 C34 121.4(6) . . ?
C31 C30 C34 121.8(6) . . ?
C32 C31 C30 122.1(5) . . ?
C32 C31 H31A 119.0 . . ?
C30 C31 H31A 119.0 . . ?
C31 C32 C33 119.2(5) . . ?
C31 C32 H32A 120.4 . . ?
C33 C32 H32A 120.4 . . ?
C32 C33 C28 119.7(5) . . ?
C32 C33 S4 119.8(4) . . ?
C28 C33 S4 120.3(4) . . ?
C30 C34 H34A 109.5 . . ?
C30 C34 H34B 109.5 . . ?
H34A C34 H34B 109.5 . . ?
C30 C34 H34C 109.5 . . ?
H34A C34 H34C 109.5 . . ?
H34B C34 H34C 109.5 . . ?
C37 C35 C36 129.3(14) . . ?
C37 C35 S4 124.7(12) . . ?
C36 C35 S4 105.5(12) . . ?
C35 C36 S3 100.4(10) . . ?
C37' C36' C35' 127.7(11) . . ?

loop_
_geom_bond_atom_site_label_1
_geom_bond_atom_site_label_2
_geom_bond_distance
_geom_bond_site_symmetry_2
_geom_bond_publ_flag
S1 O1 1.427(5) . ?
S1 O2 1.434(5) . ?
S1 C6 1.765(5) . ?
S1 C8 1.794(6) . ?
C1 C6 1.373(7) . ?
C1 C2 1.388(8) . ?
C1 H1A 0.9300 . ?
S2 O3 1.417(5) . ?
S2 O4 1.440(4) . ?
S2 C16 1.748(4) . ?
S2 C9 1.782(6) . ?
C2 C3 1.383(8) . ?
C2 H2A 0.9300 . ?
S3 O5 1.416(9) . ?
S3 O6 1.431(7) . ?
S3 C23 1.743(5) . ?
S3 C36 2.056(17) . ?
C3 C4 1.388(8) . ?
C3 C7 1.497(8) . ?
S4 O7 1.421(5) . ?
S4 O8 1.426(5) . ?
S4 C33 1.749(5) . ?
S4 C35 1.766(13) . ?
C4 C5 1.389(8) . ?
C4 H4A 0.9300 . ?
C5 C6 1.381(8) . ?
C5 H5A 0.9300 . ?
C7 H7A 0.9600 . ?
C7 H7B 0.9600 . ?
C7 H7C 0.9600 . ?
C8 C9 1.477(8) . ?
C8 H8A 0.9700 . ?
C8 H8B 0.9700 . ?
C9 C10 1.320(10) . ?
C10 H10A 0.9300 . ?
C10 H10B 0.9300 . ?
C11 C12 1.380(7) . ?
C11 C16 1.395(7) . ?
C11 H11A 0.9300 . ?
C12 C13 1.375(8) . ?
C12 H12A 0.9300 . ?
C13 C14 1.390(8) . ?
C13 C17 1.511(7) . ?
C14 C15 1.366(7) . ?
C14 H14A 0.9300 . ?
C15 C16 1.381(7) . ?
C15 H15A 0.9300 . ?
C17 H17A 0.9600 . ?
C17 H17B 0.9600 . ?
C17 H17C 0.9600 . ?
C18 C19 1.357(9) . ?
C18 C23 1.390(8) . ?
C18 H18A 0.9300 . ?
C19 C20 1.389(9) . ?
C19 H19A 0.9300 . ?
C20 C21 1.367(8) . ?
C20 C24 1.518(8) . ?
C21 C22 1.378(7) . ?
C21 H21A 0.9300 . ?
C22 C23 1.377(7) . ?
C22 H22A 0.9300 . ?
C24 H24A 0.9600 . ?
C24 H24B 0.9600 . ?
C24 H24C 0.9600 . ?
C28 C29 1.369(9) . ?
C28 C33 1.397(7) . ?
C28 H28A 0.9300 . ?
C29 C30 1.353(9) . ?
C29 H29A 0.9300 . ?
C30 C31 1.404(8) . ?
C30 C34 1.489(9) . ?
C31 C32 1.372(7) . ?
C31 H31A 0.9300 . ?
C32 C33 1.374(7) . ?
C32 H32A 0.9300 . ?
C34 H34A 0.9600 . ?
C34 H34B 0.9600 . ?
C34 H34C 0.9600 . ?
C35 C37 1.41(3) . ?
C35 C36 1.463(19) . ?
C35' C36' 1.508(12) . ?
C36' C37' 1.32(2) . ?
